data_4123278
loop_
_publ_author_name
'Renata, Hans'
'Zhou, Qianghui'
'D\"unstl, Georg'
'Felding, Jakob'
'Merchant, Rohan R.'
'Yeh, Chien-Hung'
'Baran, Phil S.'

_publ_section_title
;
 Development of a concise synthesis of ouabagenin and hydroxylated
 corticosteroid analogues.
;
_journal_issue 3
_journal_name_full 'Journal of the American Chemical Society'
_journal_page_first 1330
_journal_page_last 1340
_journal_paper_doi 10.1021/ja512022r
_journal_volume 137
_journal_year 2015
_chemical_formula_sum 'C24 H31 O4.5'
_chemical_formula_weight 391.49
_chemical_name_systematic
; 
 ? 
;
_space_group_IT_number 19
_symmetry_cell_setting orthorhombic
_symmetry_space_group_name_Hall 'P 2ac 2ab'
_symmetry_space_group_name_H-M 'P 21 21 21'
_atom_sites_solution_hydrogens geom
_atom_sites_solution_primary direct
_atom_sites_solution_secondary difmap
_audit_creation_method SHELXL-97
_cell_angle_alpha 90.00
_cell_angle_beta 90.00
_cell_angle_gamma 90.00
_cell_formula_units_Z 8
_cell_length_a 7.1317(3)
_cell_length_b 16.5484(7)
_cell_length_c 33.6720(14)
_cell_measurement_reflns_used 9733
_cell_measurement_temperature 100(2)
_cell_measurement_theta_max 68.55
_cell_measurement_theta_min 3.75
_cell_volume 3973.9(3)
_computing_cell_refinement 'Bruker SAINT'
_computing_data_collection 'Bruker APEX2'
_computing_data_reduction 'Bruker SAINT'
_computing_molecular_graphics 'Bruker SHELXTL'
_computing_publication_material 'Bruker SHELXTL'
_computing_structure_refinement 'SHELXL-97 (Sheldrick, 2008)'
_computing_structure_solution 'SHELXS-97 (Sheldrick, 2008)'
_diffrn_ambient_temperature 100(2)
_diffrn_measured_fraction_theta_full 0.996
_diffrn_measured_fraction_theta_max 0.974
_diffrn_measurement_device_type 'Bruker APEX CCD'
_diffrn_measurement_method '\f and \w scans'
_diffrn_radiation_monochromator 'Double Bounce Multilayer Mirror'
_diffrn_radiation_source 'Rotating Anode'
_diffrn_radiation_type CuK\a
_diffrn_radiation_wavelength 1.54174
_diffrn_reflns_av_R_equivalents 0.0553
_diffrn_reflns_av_sigmaI/netI 0.0522
_diffrn_reflns_limit_h_max 8
_diffrn_reflns_limit_h_min -8
_diffrn_reflns_limit_k_max 11
_diffrn_reflns_limit_k_min -19
_diffrn_reflns_limit_l_max 40
_diffrn_reflns_limit_l_min -37
_diffrn_reflns_number 22612
_diffrn_reflns_theta_full 65.00
_diffrn_reflns_theta_max 69.24
_diffrn_reflns_theta_min 2.98
_exptl_absorpt_coefficient_mu 0.714
_exptl_absorpt_correction_T_max 0.9451
_exptl_absorpt_correction_T_min 0.7302
_exptl_absorpt_correction_type multi-scan
_exptl_absorpt_process_details SADABS
_exptl_crystal_colour colourless
_exptl_crystal_density_diffrn 1.309
_exptl_crystal_density_meas 'not measured'
_exptl_crystal_density_method 'not measured'
_exptl_crystal_description Plate
_exptl_crystal_F_000 1688
_exptl_crystal_size_max 0.47
_exptl_crystal_size_mid 0.15
_exptl_crystal_size_min 0.08
_refine_diff_density_max 0.303
_refine_diff_density_min -0.225
_refine_diff_density_rms 0.049
_refine_ls_abs_structure_details 'Flack H D (1983), Acta Cryst. A39, 876-881'
_refine_ls_abs_structure_Flack -0.16(16)
_refine_ls_extinction_coef 'not measured'
_refine_ls_extinction_method none
_refine_ls_goodness_of_fit_ref 1.036
_refine_ls_hydrogen_treatment constr
_refine_ls_matrix_type full
_refine_ls_number_parameters 522
_refine_ls_number_reflns 6822
_refine_ls_number_restraints 0
_refine_ls_restrained_S_all 1.036
_refine_ls_R_factor_all 0.0481
_refine_ls_R_factor_gt 0.0429
_refine_ls_shift/su_max 0.001
_refine_ls_shift/su_mean 0.000
_refine_ls_structure_factor_coef Fsqd
_refine_ls_weighting_details 'calc w=1/[\s^2^(Fo^2^)+(0.0688P)^2^+0.5059P] where P=(Fo^2^+2Fc^2^)/3'
_refine_ls_weighting_scheme calc
_refine_ls_wR_factor_gt 0.1075
_refine_ls_wR_factor_ref 0.1109
_reflns_number_gt 6211
_reflns_number_total 6822
_reflns_threshold_expression >2sigma(I)
_cod_data_source_file ja512022r_si_009.cif
_cod_data_source_block baran225
_cod_depositor_comments
;
The following automatic conversions were performed:

'_symmetry_cell_setting' value 'Orthorhombic' changed to
'orthorhombic' according to
/home/saulius/struct/COD-crude-data--automatic-downloads/rss-feeds/ACS/lib/dictionaries/cif_core.dic
dictionary named 'cif_core.dic' version 2.4.2 from 2011-04-26.

Automatic conversion script
Id: cif_fix_values 2935 2014-11-11 08:27:57Z andrius 

 Adding full bibliography for 4123278--4123285.cif.
;
_cod_original_sg_symbol_H-M P2(1)2(1)2(1)
_cod_original_formula_sum 'C24 H31 O4.50'
_cod_database_code 4123278

loop_
_symmetry_equiv_pos_as_xyz
'x, y, z'
'x+1/2, -y+1/2, -z'
'-x, y+1/2, -z+1/2'
'-x+1/2, -y, z+1/2'

loop_
_atom_site_label
_atom_site_type_symbol
_atom_site_fract_x
_atom_site_fract_y
_atom_site_fract_z
_atom_site_U_iso_or_equiv
_atom_site_adp_type
_atom_site_occupancy
_atom_site_symmetry_multiplicity
_atom_site_calc_flag
_atom_site_refinement_flags
O1 O -0.1582(2) 0.54487(9) 0.70335(4) 0.0188(3) Uani 1 1 d .
O2 O -0.1242(2) 0.58810(9) 0.76579(4) 0.0166(3) Uani 1 1 d .
O3 O 0.6528(2) 0.52849(9) 0.85651(4) 0.0162(3) Uani 1 1 d .
H3 H 0.6332 0.5428 0.8801 0.024 Uiso 1 1 calc R
O4 O 0.6159(2) 0.08201(10) 0.99842(5) 0.0245(4) Uani 1 1 d .
C1 C -0.0613(3) 0.54810(12) 0.73297(6) 0.0154(4) Uani 1 1 d .
C2 C 0.1225(3) 0.51456(13) 0.74162(6) 0.0163(4) Uani 1 1 d .
H2 H 0.1967 0.4844 0.7235 0.020 Uiso 1 1 calc R
C3 C 0.1717(3) 0.53231(12) 0.77881(6) 0.0143(4) Uani 1 1 d .
C4 C 0.0139(3) 0.57979(13) 0.79683(6) 0.0153(4) Uani 1 1 d .
H4A H -0.0395 0.5508 0.8199 0.018 Uiso 1 1 calc R
H4B H 0.0584 0.6335 0.8057 0.018 Uiso 1 1 calc R
C5 C 0.3528(3) 0.51651(12) 0.79975(6) 0.0136(4) Uani 1 1 d .
H5 H 0.4131 0.5703 0.8042 0.016 Uiso 1 1 calc R
C6 C 0.4942(3) 0.46519(13) 0.77621(6) 0.0150(4) Uani 1 1 d .
H6A H 0.5681 0.4996 0.7579 0.018 Uiso 1 1 calc R
H6B H 0.4285 0.4233 0.7605 0.018 Uiso 1 1 calc R
C7 C 0.6228(3) 0.42577(13) 0.80764(6) 0.0148(4) Uani 1 1 d .
H7A H 0.6160 0.3661 0.8058 0.018 Uiso 1 1 calc R
H7B H 0.7546 0.4427 0.8036 0.018 Uiso 1 1 calc R
C8 C 0.5511(3) 0.45485(12) 0.84837(6) 0.0133(4) Uani 1 1 d .
C9 C 0.3407(3) 0.47447(12) 0.84111(6) 0.0138(4) Uani 1 1 d .
C10 C 0.2306(3) 0.39482(12) 0.83751(6) 0.0143(4) Uani 1 1 d .
H10C H 0.0956 0.4074 0.8346 0.017 Uiso 1 1 calc R
H10D H 0.2716 0.3662 0.8132 0.017 Uiso 1 1 calc R
C11 C 0.2569(3) 0.33891(13) 0.87320(6) 0.0161(4) Uani 1 1 d .
H11C H 0.1844 0.2886 0.8690 0.019 Uiso 1 1 calc R
H11D H 0.2084 0.3657 0.8974 0.019 Uiso 1 1 calc R
C12 C 0.4652(3) 0.31813(12) 0.87891(6) 0.0149(4) Uani 1 1 d .
H12 H 0.5085 0.2910 0.8540 0.018 Uiso 1 1 calc R
C13 C 0.5790(3) 0.39590(12) 0.88323(6) 0.0140(4) Uani 1 1 d .
H13 H 0.5315 0.4239 0.9076 0.017 Uiso 1 1 calc R
C14 C 0.7842(3) 0.37506(13) 0.89106(6) 0.0164(4) Uani 1 1 d .
H14C H 0.8308 0.3377 0.8703 0.020 Uiso 1 1 calc R
H14D H 0.8614 0.4248 0.8903 0.020 Uiso 1 1 calc R
C15 C 0.7995(3) 0.33534(14) 0.93182(6) 0.0185(5) Uani 1 1 d .
H15C H 0.9284 0.3144 0.9354 0.022 Uiso 1 1 calc R
H15D H 0.7768 0.3765 0.9526 0.022 Uiso 1 1 calc R
C16 C 0.6619(3) 0.26703(13) 0.93703(6) 0.0166(4) Uani 1 1 d .
C17 C 0.5031(3) 0.25948(13) 0.91318(6) 0.0162(4) Uani 1 1 d .
C18 C 0.3849(3) 0.19353(13) 0.91979(7) 0.0201(5) Uani 1 1 d .
H18 H 0.2752 0.1879 0.9040 0.024 Uiso 1 1 calc R
C19 C 0.4227(3) 0.13606(13) 0.94865(7) 0.0226(5) Uani 1 1 d .
H19 H 0.3395 0.0920 0.9527 0.027 Uiso 1 1 calc R
C20 C 0.5832(3) 0.14360(13) 0.97159(6) 0.0195(5) Uani 1 1 d .
C21 C 0.7001(3) 0.20900(13) 0.96631(6) 0.0188(5) Uani 1 1 d .
H21 H 0.8077 0.2149 0.9827 0.023 Uiso 1 1 calc R
C22 C 0.2595(3) 0.52921(13) 0.87320(6) 0.0170(4) Uani 1 1 d .
H22D H 0.1231 0.5323 0.8701 0.025 Uiso 1 1 calc R
H22E H 0.3135 0.5834 0.8707 0.025 Uiso 1 1 calc R
H22F H 0.2898 0.5071 0.8994 0.025 Uiso 1 1 calc R
C23 C 0.7933(4) 0.08289(15) 1.01772(7) 0.0295(6) Uani 1 1 d .
H23D H 0.8932 0.0839 0.9977 0.044 Uiso 1 1 calc R
H23E H 0.8062 0.0344 1.0342 0.044 Uiso 1 1 calc R
H23F H 0.8027 0.1311 1.0345 0.044 Uiso 1 1 calc R
O1' O 0.9190(2) 0.84061(11) 1.01177(5) 0.0277(4) Uani 1 1 d .
O2' O 0.8915(2) 0.92967(9) 0.96235(5) 0.0203(3) Uani 1 1 d .
O3' O 0.1258(2) 0.93460(9) 0.86112(4) 0.0172(3) Uani 1 1 d .
H3' H 0.1451 0.9666 0.8422 0.026 Uiso 1 1 calc R
O4' O 0.2532(2) 0.63116(10) 0.64761(4) 0.0212(3) Uani 1 1 d .
C1' C 0.8288(3) 0.86583(14) 0.98383(7) 0.0206(5) Uani 1 1 d .
C2' C 0.6503(3) 0.83926(14) 0.96763(6) 0.0192(5) Uani 1 1 d .
H2' H 0.5785 0.7950 0.9772 0.023 Uiso 1 1 calc R
C3' C 0.6028(3) 0.88659(13) 0.93718(6) 0.0166(4) Uani 1 1 d .
C4' C 0.7575(3) 0.94677(14) 0.93142(6) 0.0184(5) Uani 1 1 d .
H4'A H 0.8155 0.9403 0.9049 0.022 Uiso 1 1 calc R
H4'B H 0.7091 1.0026 0.9339 0.022 Uiso 1 1 calc R
C5' C 0.4248(3) 0.88767(13) 0.91374(6) 0.0169(5) Uani 1 1 d .
H5' H 0.3622 0.9406 0.9192 0.020 Uiso 1 1 calc R
C6' C 0.2838(3) 0.82067(14) 0.92514(6) 0.0189(5) Uani 1 1 d .
H6'A H 0.3507 0.7712 0.9337 0.023 Uiso 1 1 calc R
H6'B H 0.2017 0.8389 0.9471 0.023 Uiso 1 1 calc R
C7' C 0.1674(3) 0.80404(13) 0.88746(6) 0.0160(4) Uani 1 1 d .
H7'A H 0.1854 0.7476 0.8785 0.019 Uiso 1 1 calc R
H7'B H 0.0324 0.8128 0.8928 0.019 Uiso 1 1 calc R
C8' C 0.2376(3) 0.86332(13) 0.85580(6) 0.0147(4) Uani 1 1 d .
C9' C 0.4453(3) 0.88028(13) 0.86772(6) 0.0157(4) Uani 1 1 d .
C10' C 0.5673(3) 0.80683(13) 0.85746(6) 0.0160(4) Uani 1 1 d .
H10A H 0.6998 0.8195 0.8637 0.019 Uiso 1 1 calc R
H10B H 0.5290 0.7607 0.8743 0.019 Uiso 1 1 calc R
C11' C 0.5530(3) 0.78191(13) 0.81376(6) 0.0169(4) Uani 1 1 d .
H11A H 0.5990 0.8264 0.7967 0.020 Uiso 1 1 calc R
H11B H 0.6328 0.7339 0.8089 0.020 Uiso 1 1 calc R
C12' C 0.3500(3) 0.76225(12) 0.80302(6) 0.0139(4) Uani 1 1 d .
H12' H 0.3100 0.7167 0.8206 0.017 Uiso 1 1 calc R
C13' C 0.2210(3) 0.83398(13) 0.81237(6) 0.0138(4) Uani 1 1 d .
H13' H 0.2609 0.8798 0.7949 0.017 Uiso 1 1 calc R
C14' C 0.0188(3) 0.81318(12) 0.80128(6) 0.0144(4) Uani 1 1 d .
H14A H -0.0649 0.8581 0.8092 0.017 Uiso 1 1 calc R
H14B H -0.0209 0.7641 0.8158 0.017 Uiso 1 1 calc R
C15' C 0.0010(3) 0.79863(13) 0.75656(6) 0.0163(4) Uani 1 1 d .
H15A H -0.1206 0.7719 0.7512 0.020 Uiso 1 1 calc R
H15B H 0.0002 0.8515 0.7428 0.020 Uiso 1 1 calc R
C16' C 0.1571(3) 0.74719(12) 0.73959(6) 0.0140(4) Uani 1 1 d .
C17' C 0.3238(3) 0.73349(12) 0.76007(6) 0.0135(4) Uani 1 1 d .
C18' C 0.4638(3) 0.68866(12) 0.74107(6) 0.0158(4) Uani 1 1 d .
H18' H 0.5793 0.6798 0.7544 0.019 Uiso 1 1 calc R
C19' C 0.4393(3) 0.65676(13) 0.70329(6) 0.0170(4) Uani 1 1 d .
H19' H 0.5374 0.6273 0.6909 0.020 Uiso 1 1 calc R
C20' C 0.2694(3) 0.66847(13) 0.68388(6) 0.0158(4) Uani 1 1 d .
C21' C 0.1301(3) 0.71434(12) 0.70156(6) 0.0156(4) Uani 1 1 d .
H21' H 0.0156 0.7236 0.6879 0.019 Uiso 1 1 calc R
C22' C 0.5216(3) 0.95728(13) 0.84868(6) 0.0190(5) Uani 1 1 d .
H22A H 0.6581 0.9592 0.8520 0.028 Uiso 1 1 calc R
H22B H 0.4650 1.0045 0.8615 0.028 Uiso 1 1 calc R
H22C H 0.4908 0.9576 0.8203 0.028 Uiso 1 1 calc R
C23' C 0.0807(3) 0.63996(13) 0.62694(6) 0.0203(5) Uani 1 1 d .
H23A H -0.0223 0.6207 0.6437 0.030 Uiso 1 1 calc R
H23B H 0.0846 0.6082 0.6024 0.030 Uiso 1 1 calc R
H23C H 0.0608 0.6970 0.6205 0.030 Uiso 1 1 calc R
O1S O 0.6436(3) 0.56167(11) 0.93942(5) 0.0300(4) Uani 1 1 d .
H1S H 0.5727 0.5931 0.9520 0.045 Uiso 1 1 calc R
C1S C 0.8322(4) 0.57164(16) 0.95302(7) 0.0294(6) Uani 1 1 d .
H1SA H 0.9067 0.5235 0.9456 0.035 Uiso 1 1 calc R
H1SB H 0.8327 0.5759 0.9823 0.035 Uiso 1 1 calc R
C2S C 0.9216(4) 0.64585(15) 0.93553(8) 0.0326(6) Uani 1 1 d .
H2SA H 0.9104 0.6443 0.9065 0.049 Uiso 1 1 calc R
H2SB H 1.0544 0.6475 0.9429 0.049 Uiso 1 1 calc R
H2SC H 0.8583 0.6941 0.9457 0.049 Uiso 1 1 calc R

loop_
_atom_site_aniso_label
_atom_site_aniso_U_11
_atom_site_aniso_U_22
_atom_site_aniso_U_33
_atom_site_aniso_U_23
_atom_site_aniso_U_13
_atom_site_aniso_U_12
O1 0.0135(7) 0.0233(8) 0.0197(7) 0.0002(6) -0.0044(7) -0.0003(6)
O2 0.0102(7) 0.0218(8) 0.0177(7) -0.0001(6) -0.0010(6) 0.0021(6)
O3 0.0142(7) 0.0185(7) 0.0159(7) -0.0006(6) 0.0004(6) -0.0033(6)
O4 0.0314(10) 0.0221(8) 0.0201(8) 0.0075(6) 0.0002(7) 0.0016(7)
C1 0.0126(10) 0.0137(10) 0.0200(11) 0.0021(8) 0.0007(9) -0.0034(8)
C2 0.0134(11) 0.0177(10) 0.0179(10) 0.0019(8) 0.0013(9) 0.0008(8)
C3 0.0125(10) 0.0135(10) 0.0170(10) 0.0027(8) 0.0026(9) -0.0035(8)
C4 0.0109(10) 0.0186(10) 0.0164(10) -0.0003(8) -0.0020(9) 0.0007(8)
C5 0.0091(10) 0.0169(10) 0.0147(10) 0.0012(8) -0.0004(8) -0.0019(8)
C6 0.0088(10) 0.0217(11) 0.0145(10) 0.0018(8) -0.0001(8) -0.0003(9)
C7 0.0080(10) 0.0203(10) 0.0161(10) -0.0006(8) 0.0027(8) 0.0004(8)
C8 0.0076(10) 0.0171(10) 0.0153(10) -0.0001(8) -0.0005(8) 0.0001(8)
C9 0.0107(10) 0.0174(10) 0.0133(10) 0.0019(8) 0.0022(9) 0.0006(9)
C10 0.0067(10) 0.0197(11) 0.0166(10) 0.0004(8) -0.0004(9) -0.0005(8)
C11 0.0099(10) 0.0202(11) 0.0180(10) 0.0047(9) 0.0004(9) -0.0016(9)
C12 0.0116(10) 0.0168(10) 0.0161(10) 0.0003(8) -0.0002(9) -0.0005(8)
C13 0.0090(10) 0.0188(10) 0.0142(10) 0.0006(8) 0.0008(9) 0.0002(8)
C14 0.0109(10) 0.0193(11) 0.0188(11) 0.0018(9) -0.0008(9) -0.0010(9)
C15 0.0125(10) 0.0246(11) 0.0184(10) 0.0028(9) -0.0045(9) -0.0003(9)
C16 0.0133(11) 0.0204(11) 0.0161(10) -0.0001(8) 0.0053(9) 0.0042(9)
C17 0.0147(11) 0.0156(10) 0.0182(10) 0.0001(8) 0.0018(9) 0.0014(8)
C18 0.0129(11) 0.0219(11) 0.0256(12) 0.0007(9) -0.0019(9) 0.0002(9)
C19 0.0217(12) 0.0180(11) 0.0280(12) 0.0057(9) 0.0032(10) -0.0009(9)
C20 0.0218(12) 0.0189(11) 0.0178(11) 0.0034(8) 0.0054(9) 0.0065(9)
C21 0.0159(11) 0.0251(12) 0.0153(11) 0.0006(9) 0.0000(9) 0.0036(9)
C22 0.0119(10) 0.0227(11) 0.0163(10) 0.0006(9) 0.0005(9) 0.0031(9)
C23 0.0436(16) 0.0261(12) 0.0187(11) 0.0029(10) -0.0106(12) 0.0018(12)
O1' 0.0241(9) 0.0340(9) 0.0251(9) 0.0035(7) -0.0101(8) -0.0024(8)
O2' 0.0157(8) 0.0242(8) 0.0209(8) 0.0002(6) -0.0039(7) -0.0028(6)
O3' 0.0146(7) 0.0193(8) 0.0177(7) -0.0003(6) 0.0019(6) 0.0041(6)
O4' 0.0198(8) 0.0276(8) 0.0161(7) -0.0057(6) -0.0024(7) 0.0080(7)
C1' 0.0192(12) 0.0227(11) 0.0199(11) -0.0017(9) -0.0008(10) 0.0016(9)
C2' 0.0156(11) 0.0233(11) 0.0186(11) -0.0001(9) -0.0013(9) 0.0003(9)
C3' 0.0158(11) 0.0189(10) 0.0151(10) -0.0040(8) 0.0024(9) 0.0008(9)
C4' 0.0149(11) 0.0232(11) 0.0173(10) 0.0005(9) -0.0025(9) 0.0003(9)
C5' 0.0153(11) 0.0204(11) 0.0151(10) 0.0003(8) 0.0005(9) 0.0009(9)
C6' 0.0120(10) 0.0279(12) 0.0168(11) 0.0050(9) -0.0007(9) -0.0031(9)
C7' 0.0099(10) 0.0212(10) 0.0168(10) 0.0025(8) 0.0006(9) -0.0012(9)
C8' 0.0096(10) 0.0173(10) 0.0172(10) 0.0021(8) 0.0016(9) 0.0030(8)
C9' 0.0142(11) 0.0184(11) 0.0145(10) -0.0002(8) -0.0002(9) -0.0021(9)
C10' 0.0085(9) 0.0213(10) 0.0181(11) 0.0006(8) -0.0023(9) -0.0011(9)
C11' 0.0098(10) 0.0223(11) 0.0186(11) -0.0033(9) 0.0018(9) 0.0018(9)
C12' 0.0098(10) 0.0165(10) 0.0153(10) 0.0013(8) -0.0003(8) 0.0002(8)
C13' 0.0101(10) 0.0146(10) 0.0166(10) 0.0004(8) 0.0003(8) -0.0008(8)
C14' 0.0094(10) 0.0174(10) 0.0164(10) -0.0001(8) 0.0020(8) 0.0019(8)
C15' 0.0100(10) 0.0203(10) 0.0187(11) -0.0011(8) -0.0029(9) 0.0016(9)
C16' 0.0104(10) 0.0154(10) 0.0161(10) 0.0015(8) 0.0025(9) -0.0021(8)
C17' 0.0086(10) 0.0126(10) 0.0192(10) 0.0012(8) 0.0009(9) -0.0028(8)
C18' 0.0109(10) 0.0172(10) 0.0193(11) 0.0033(8) -0.0008(9) -0.0001(8)
C19' 0.0146(10) 0.0167(10) 0.0197(10) -0.0004(8) 0.0050(9) 0.0020(9)
C20' 0.0178(11) 0.0156(10) 0.0140(10) 0.0001(8) 0.0017(9) -0.0007(9)
C21' 0.0100(10) 0.0180(10) 0.0187(11) 0.0021(8) -0.0009(9) 0.0001(8)
C22' 0.0174(11) 0.0224(11) 0.0172(10) 0.0000(9) -0.0016(9) -0.0038(9)
C23' 0.0211(12) 0.0233(11) 0.0165(10) -0.0021(8) -0.0020(9) 0.0046(9)
O1S 0.0230(9) 0.0398(10) 0.0272(9) -0.0102(8) 0.0045(8) -0.0062(8)
C1S 0.0294(14) 0.0312(13) 0.0277(13) -0.0040(10) 0.0002(11) -0.0020(11)
C2S 0.0288(14) 0.0306(13) 0.0383(14) -0.0060(11) 0.0054(12) -0.0020(11)

loop_
_atom_type_symbol
_atom_type_description
_atom_type_scat_dispersion_real
_atom_type_scat_dispersion_imag
_atom_type_scat_source
C C 0.0181 0.0091 'International Tables Vol C Tables 4.2.6.8 and 6.1.1.4'
H H 0.0000 0.0000 'International Tables Vol C Tables 4.2.6.8 and 6.1.1.4'
O O 0.0492 0.0322 'International Tables Vol C Tables 4.2.6.8 and 6.1.1.4'

loop_
_geom_angle_atom_site_label_1
_geom_angle_atom_site_label_2
_geom_angle_atom_site_label_3
_geom_angle
C1 O2 C4 108.43(16)
C8 O3 H3 109.5
C20 O4 C23 116.20(19)
O1 C1 O2 119.97(19)
O1 C1 C2 131.4(2)
O2 C1 C2 108.64(18)
C3 C2 C1 110.0(2)
C3 C2 H2 125.0
C1 C2 H2 125.0
C2 C3 C5 129.2(2)
C2 C3 C4 107.32(19)
C5 C3 C4 123.28(18)
O2 C4 C3 105.60(16)
O2 C4 H4A 110.6
C3 C4 H4A 110.6
O2 C4 H4B 110.6
C3 C4 H4B 110.6
H4A C4 H4B 108.8
C3 C5 C6 114.82(17)
C3 C5 C9 116.87(17)
C6 C5 C9 104.48(16)
C3 C5 H5 106.7
C6 C5 H5 106.7
C9 C5 H5 106.7
C5 C6 C7 105.62(16)
C5 C6 H6A 110.6
C7 C6 H6A 110.6
C5 C6 H6B 110.6
C7 C6 H6B 110.6
H6A C6 H6B 108.7
C8 C7 C6 106.30(16)
C8 C7 H7A 110.5
C6 C7 H7A 110.5
C8 C7 H7B 110.5
C6 C7 H7B 110.5
H7A C7 H7B 108.7
O3 C8 C13 108.97(16)
O3 C8 C7 105.41(16)
C13 C8 C7 115.97(17)
O3 C8 C9 109.78(16)
C13 C8 C9 112.15(16)
C7 C8 C9 104.22(16)
C22 C9 C10 111.77(17)
C22 C9 C8 112.29(17)
C10 C9 C8 109.02(17)
C22 C9 C5 112.89(17)
C10 C9 C5 109.88(16)
C8 C9 C5 100.40(16)
C11 C10 C9 113.22(18)
C11 C10 H10C 108.9
C9 C10 H10C 108.9
C11 C10 H10D 108.9
C9 C10 H10D 108.9
H10C C10 H10D 107.7
C10 C11 C12 110.61(17)
C10 C11 H11C 109.5
C12 C11 H11C 109.5
C10 C11 H11D 109.5
C12 C11 H11D 109.5
H11C C11 H11D 108.1
C13 C12 C17 111.59(17)
C13 C12 C11 109.68(17)
C17 C12 C11 113.98(18)
C13 C12 H12 107.1
C17 C12 H12 107.1
C11 C12 H12 107.1
C14 C13 C12 109.58(17)
C14 C13 C8 113.50(17)
C12 C13 C8 113.10(17)
C14 C13 H13 106.7
C12 C13 H13 106.7
C8 C13 H13 106.7
C15 C14 C13 108.73(17)
C15 C14 H14C 109.9
C13 C14 H14C 109.9
C15 C14 H14D 109.9
C13 C14 H14D 109.9
H14C C14 H14D 108.3
C16 C15 C14 112.42(18)
C16 C15 H15C 109.1
C14 C15 H15C 109.1
C16 C15 H15D 109.1
C14 C15 H15D 109.1
H15C C15 H15D 107.9
C17 C16 C21 120.1(2)
C17 C16 C15 121.95(19)
C21 C16 C15 117.9(2)
C16 C17 C18 117.9(2)
C16 C17 C12 121.37(19)
C18 C17 C12 120.6(2)
C19 C18 C17 122.0(2)
C19 C18 H18 119.0
C17 C18 H18 119.0
C18 C19 C20 119.3(2)
C18 C19 H19 120.4
C20 C19 H19 120.4
C21 C20 O4 124.2(2)
C21 C20 C19 119.9(2)
O4 C20 C19 115.9(2)
C20 C21 C16 120.7(2)
C20 C21 H21 119.6
C16 C21 H21 119.6
C9 C22 H22D 109.5
C9 C22 H22E 109.5
H22D C22 H22E 109.5
C9 C22 H22F 109.5
H22D C22 H22F 109.5
H22E C22 H22F 109.5
O4 C23 H23D 109.5
O4 C23 H23E 109.5
H23D C23 H23E 109.5
O4 C23 H23F 109.5
H23D C23 H23F 109.5
H23E C23 H23F 109.5
C1' O2' C4' 108.63(17)
C8' O3' H3' 109.5
C20' O4' C23' 117.53(17)
O1' C1' O2' 120.4(2)
O1' C1' C2' 130.6(2)
O2' C1' C2' 108.94(19)
C3' C2' C1' 109.5(2)
C3' C2' H2' 125.3
C1' C2' H2' 125.3
C2' C3' C5' 128.9(2)
C2' C3' C4' 107.6(2)
C5' C3' C4' 123.28(19)
O2' C4' C3' 105.31(17)
O2' C4' H4'A 110.7
C3' C4' H4'A 110.7
O2' C4' H4'B 110.7
C3' C4' H4'B 110.7
H4'A C4' H4'B 108.8
C3' C5' C6' 114.39(18)
C3' C5' C9' 116.33(18)
C6' C5' C9' 104.56(17)
C3' C5' H5' 107.0
C6' C5' H5' 107.0
C9' C5' H5' 107.0
C7' C6' C5' 105.91(17)
C7' C6' H6'A 110.6
C5' C6' H6'A 110.6
C7' C6' H6'B 110.6
C5' C6' H6'B 110.6
H6'A C6' H6'B 108.7
C8' C7' C6' 106.39(17)
C8' C7' H7'A 110.5
C6' C7' H7'A 110.5
C8' C7' H7'B 110.5
C6' C7' H7'B 110.5
H7'A C7' H7'B 108.6
O3' C8' C7' 104.93(16)
O3' C8' C13' 109.48(16)
C7' C8' C13' 115.58(17)
O3' C8' C9' 110.35(17)
C7' C8' C9' 104.28(17)
C13' C8' C9' 111.89(17)
C22' C9' C10' 111.38(18)
C22' C9' C8' 112.38(18)
C10' C9' C8' 109.76(17)
C22' C9' C5' 112.63(18)
C10' C9' C5' 109.80(17)
C8' C9' C5' 100.39(17)
C11' C10' C9' 113.07(17)
C11' C10' H10A 109.0
C9' C10' H10A 109.0
C11' C10' H10B 109.0
C9' C10' H10B 109.0
H10A C10' H10B 107.8
C12' C11' C10' 110.38(17)
C12' C11' H11A 109.6
C10' C11' H11A 109.6
C12' C11' H11B 109.6
C10' C11' H11B 109.6
H11A C11' H11B 108.1
C11' C12' C17' 113.86(17)
C11' C12' C13' 110.78(17)
C17' C12' C13' 111.15(16)
C11' C12' H12' 106.9
C17' C12' H12' 106.9
C13' C12' H12' 106.9
C14' C13' C12' 109.94(17)
C14' C13' C8' 112.00(17)
C12' C13' C8' 113.03(16)
C14' C13' H13' 107.2
C12' C13' H13' 107.2
C8' C13' H13' 107.2
C13' C14' C15' 110.76(17)
C13' C14' H14A 109.5
C15' C14' H14A 109.5
C13' C14' H14B 109.5
C15' C14' H14B 109.5
H14A C14' H14B 108.1
C16' C15' C14' 113.49(18)
C16' C15' H15A 108.9
C14' C15' H15A 108.9
C16' C15' H15B 108.9
C14' C15' H15B 108.9
H15A C15' H15B 107.7
C17' C16' C21' 120.4(2)
C17' C16' C15' 122.19(19)
C21' C16' C15' 117.43(19)
C16' C17' C18' 117.97(19)
C16' C17' C12' 121.33(18)
C18' C17' C12' 120.61(19)
C19' C18' C17' 122.1(2)
C19' C18' H18' 119.0
C17' C18' H18' 119.0
C18' C19' C20' 119.2(2)
C18' C19' H19' 120.4
C20' C19' H19' 120.4
O4' C20' C21' 124.6(2)
O4' C20' C19' 115.38(19)
C21' C20' C19' 119.98(19)
C20' C21' C16' 120.4(2)
C20' C21' H21' 119.8
C16' C21' H21' 119.8
C9' C22' H22A 109.5
C9' C22' H22B 109.5
H22A C22' H22B 109.5
C9' C22' H22C 109.5
H22A C22' H22C 109.5
H22B C22' H22C 109.5
O4' C23' H23A 109.5
O4' C23' H23B 109.5
H23A C23' H23B 109.5
O4' C23' H23C 109.5
H23A C23' H23C 109.5
H23B C23' H23C 109.5
C1S O1S H1S 109.5
O1S C1S C2S 111.6(2)
O1S C1S H1SA 109.3
C2S C1S H1SA 109.3
O1S C1S H1SB 109.3
C2S C1S H1SB 109.3
H1SA C1S H1SB 108.0
C1S C2S H2SA 109.5
C1S C2S H2SB 109.5
H2SA C2S H2SB 109.5
C1S C2S H2SC 109.5
H2SA C2S H2SC 109.5
H2SB C2S H2SC 109.5

loop_
_geom_bond_atom_site_label_1
_geom_bond_atom_site_label_2
_geom_bond_distance
O1 C1 1.214(3)
O2 C1 1.364(3)
O2 C4 1.443(3)
O3 C8 1.444(2)
O3 H3 0.8400
O4 C20 1.382(3)
O4 C23 1.422(3)
C1 C2 1.453(3)
C2 C3 1.333(3)
C2 H2 0.9500
C3 C5 1.494(3)
C3 C4 1.501(3)
C4 H4A 0.9900
C4 H4B 0.9900
C5 C6 1.538(3)
C5 C9 1.559(3)
C5 H5 1.0000
C6 C7 1.545(3)
C6 H6A 0.9900
C6 H6B 0.9900
C7 C8 1.541(3)
C7 H7A 0.9900
C7 H7B 0.9900
C8 C13 1.539(3)
C8 C9 1.554(3)
C9 C22 1.524(3)
C9 C10 1.539(3)
C10 C11 1.528(3)
C10 H10C 0.9900
C10 H10D 0.9900
C11 C12 1.537(3)
C11 H11C 0.9900
C11 H11D 0.9900
C12 C13 1.528(3)
C12 C17 1.532(3)
C12 H12 1.0000
C13 C14 1.527(3)
C13 H13 1.0000
C14 C15 1.526(3)
C14 H14C 0.9900
C14 H14D 0.9900
C15 C16 1.507(3)
C15 H15C 0.9900
C15 H15D 0.9900
C16 C17 1.394(3)
C16 C21 1.403(3)
C17 C18 1.397(3)
C18 C19 1.386(3)
C18 H18 0.9500
C19 C20 1.386(3)
C19 H19 0.9500
C20 C21 1.378(3)
C21 H21 0.9500
C22 H22D 0.9800
C22 H22E 0.9800
C22 H22F 0.9800
C23 H23D 0.9800
C23 H23E 0.9800
C23 H23F 0.9800
O1' C1' 1.214(3)
O2' C1' 1.356(3)
O2' C4' 1.442(3)
O3' C8' 1.435(2)
O3' H3' 0.8400
O4' C20' 1.373(2)
O4' C23' 1.422(3)
C1' C2' 1.453(3)
C2' C3' 1.334(3)
C2' H2' 0.9500
C3' C5' 1.495(3)
C3' C4' 1.499(3)
C4' H4'A 0.9900
C4' H4'B 0.9900
C5' C6' 1.545(3)
C5' C9' 1.561(3)
C5' H5' 1.0000
C6' C7' 1.541(3)
C6' H6'A 0.9900
C6' H6'B 0.9900
C7' C8' 1.533(3)
C7' H7'A 0.9900
C7' H7'B 0.9900
C8' C13' 1.545(3)
C8' C9' 1.560(3)
C9' C22' 1.527(3)
C9' C10' 1.534(3)
C10' C11' 1.531(3)
C10' H10A 0.9900
C10' H10B 0.9900
C11' C12' 1.528(3)
C11' H11A 0.9900
C11' H11B 0.9900
C12' C17' 1.534(3)
C12' C13' 1.534(3)
C12' H12' 1.0000
C13' C14' 1.529(3)
C13' H13' 1.0000
C14' C15' 1.530(3)
C14' H14A 0.9900
C14' H14B 0.9900
C15' C16' 1.514(3)
C15' H15A 0.9900
C15' H15B 0.9900
C16' C17' 1.393(3)
C16' C21' 1.405(3)
C17' C18' 1.399(3)
C18' C19' 1.388(3)
C18' H18' 0.9500
C19' C20' 1.390(3)
C19' H19' 0.9500
C20' C21' 1.385(3)
C21' H21' 0.9500
C22' H22A 0.9800
C22' H22B 0.9800
C22' H22C 0.9800
C23' H23A 0.9800
C23' H23B 0.9800
C23' H23C 0.9800
O1S C1S 1.430(3)
O1S H1S 0.8400
C1S C2S 1.504(4)
C1S H1SA 0.9900
C1S H1SB 0.9900
C2S H2SA 0.9800
C2S H2SB 0.9800
C2S H2SC 0.9800

loop_
_geom_hbond_atom_site_label_D
_geom_hbond_atom_site_label_H
_geom_hbond_atom_site_label_A
_geom_hbond_distance_DH
_geom_hbond_distance_HA
_geom_hbond_distance_DA
_geom_hbond_angle_DHA
_geom_hbond_site_symmetry_A
O3 H3 O1S 0.84 2.02 2.846(2) 166.0 .
O3' H3' O1 0.84 2.01 2.845(2) 173.2 3_556
O1S H1S O1' 0.84 1.97 2.807(2) 172.1 2_467
